data_7032087
loop_
_publ_author_name
'Sch\"onfeld, F'
'Wirthensohn, R.'
'Schmitt, H.-C.'
'Constantinidis, P.'
'Fischer, I.'
'M\"uller-Buschbaum, K'

_publ_section_title
;
 Tuning of the dimensional linkage from the complex to the framework by
 thermal conversion in the system Fe/Cl/piperazine.
;
_journal_issue 41
_journal_name_full 'Dalton transactions (Cambridge, England : 2003)'
_journal_page_first 15398
_journal_page_last 15406
_journal_paper_doi 10.1039/c4dt01987c
_journal_volume 43
_journal_year 2014
_chemical_formula_moiety 'C8 H22 Cl3 Fe N4, C4 N2, 2(Cl)'
_chemical_formula_sum 'C12 H22 Cl5 Fe N6'
_chemical_formula_weight 483.46
_chemical_name_systematic
;
Piperazinium-di-chlorido-di-piperazinium-iron(II)-tri-chloride
;
_space_group_crystal_system monoclinic
_space_group_IT_number 11
_space_group_name_Hall '-P 2yb'
_space_group_name_H-M_alt 'P 1 21/m 1'
_symmetry_space_group_name_Hall '-P 2yb'
_symmetry_space_group_name_H-M 'P 1 21/m 1'
_atom_sites_solution_hydrogens geom
_atom_sites_solution_primary direct
_atom_sites_solution_secondary difmap
_audit_creation_method SHELXL-97
_cell_angle_alpha 90.00
_cell_angle_beta 96.93(3)
_cell_angle_gamma 90.00
_cell_formula_units_Z 2
_cell_length_a 6.6314(13)
_cell_length_b 9.7352(19)
_cell_length_c 16.909(3)
_cell_measurement_reflns_used 9860
_cell_measurement_temperature 173(2)
_cell_measurement_theta_max 28.37
_cell_measurement_theta_min 2.80
_cell_volume 1083.6(4)
_computing_cell_refinement 'Bruker Apex II'
_computing_data_collection 'Bruker Apex II'
_computing_data_reduction XPrep
_computing_molecular_graphics 'Olex2 (Dolomanov et al., 2009)'
_computing_publication_material 'Microsoft Word (2010)'
_computing_structure_refinement 'SHELXL-97 (Sheldrick, 1997)'
_computing_structure_solution 'SHELXS-97 (Sheldrick, 1990)'
_diffrn_ambient_temperature 173(2)
_diffrn_measured_fraction_theta_full 0.986
_diffrn_measured_fraction_theta_max 0.986
_diffrn_measurement_device_type 'Bruker Apex II CCD'
_diffrn_measurement_method '\w scans'
_diffrn_radiation_monochromator graphite
_diffrn_radiation_source 'fine-focus sealed tube'
_diffrn_radiation_type MoK\a
_diffrn_radiation_wavelength 0.71073
_diffrn_reflns_av_R_equivalents 0.0740
_diffrn_reflns_av_sigmaI/netI 0.0580
_diffrn_reflns_limit_h_max 8
_diffrn_reflns_limit_h_min -8
_diffrn_reflns_limit_k_max 12
_diffrn_reflns_limit_k_min -12
_diffrn_reflns_limit_l_max 22
_diffrn_reflns_limit_l_min -22
_diffrn_reflns_number 13778
_diffrn_reflns_theta_full 28.41
_diffrn_reflns_theta_max 28.41
_diffrn_reflns_theta_min 3.09
_diffrn_standards_number 0
_exptl_absorpt_coefficient_mu 1.320
_exptl_absorpt_correction_T_max 0.7457
_exptl_absorpt_correction_T_min 0.6394
_exptl_absorpt_correction_type empirical
_exptl_absorpt_process_details
;
SADABS-2008/1 (Bruker,2008) was used for absorption correction.
wR2(int) was 0.0817 before and 0.0540 after correction.
The Ratio of minimum to maximum transmission is 0.8514.
The \l/2 correction factor is 0.0015.
;
_exptl_crystal_colour red
_exptl_crystal_density_diffrn 1.482
_exptl_crystal_density_method 'not measured'
_exptl_crystal_description block
_exptl_crystal_F_000 494
_exptl_crystal_size_max 0.11
_exptl_crystal_size_mid 0.08
_exptl_crystal_size_min 0.07
_refine_diff_density_max 1.222
_refine_diff_density_min -1.005
_refine_diff_density_rms 0.111
_refine_ls_extinction_method none
_refine_ls_goodness_of_fit_ref 1.159
_refine_ls_hydrogen_treatment mixed
_refine_ls_matrix_type full
_refine_ls_number_parameters 154
_refine_ls_number_reflns 2829
_refine_ls_number_restraints 0
_refine_ls_restrained_S_all 1.159
_refine_ls_R_factor_all 0.0908
_refine_ls_R_factor_gt 0.0637
_refine_ls_shift/su_max 0.045
_refine_ls_shift/su_mean 0.010
_refine_ls_structure_factor_coef Fsqd
_refine_ls_weighting_details 'calc w=1/[\s^2^(Fo^2^)+(0.0314P)^2^+8.3034P] where P=(Fo^2^+2Fc^2^)/3'
_refine_ls_weighting_scheme calc
_refine_ls_wR_factor_gt 0.1200
_refine_ls_wR_factor_ref 0.1381
_reflns_number_gt 2371
_reflns_number_total 2829
_reflns_threshold_expression >2sigma(I)
_cod_data_source_file c4dt01987c2.cif
_cod_data_source_block c:\cryst\fb_pip~1\test
_cod_depositor_comments 'Adding full bibliography for 7032085--7032087.cif.'
_cod_original_formula_sum 'C12 H22 Cl5 Fe1 N6'
_cod_database_code 7032087

loop_
_space_group_symop_id
_space_group_symop_operation_xyz
1 'x, y, z'
2 '-x, y+1/2, -z'
3 '-x, -y, -z'
4 'x, -y-1/2, z'

loop_
_atom_site_label
_atom_site_type_symbol
_atom_site_fract_x
_atom_site_fract_y
_atom_site_fract_z
_atom_site_U_iso_or_equiv
_atom_site_adp_type
_atom_site_occupancy
_atom_site_symmetry_multiplicity
_atom_site_calc_flag
_atom_site_refinement_flags
Fe1 Fe 0.10876(16) 0.2500 0.28214(6) 0.0184(3) Uani 1 2 d S
Cl2 Cl 0.7610(3) 0.7500 0.42713(12) 0.0330(5) Uani 1 2 d S
Cl3 Cl 0.2986(3) 0.44501(19) 0.32932(10) 0.0466(5) Uani 1 1 d .
Cl4 Cl 0.2093(4) 0.7500 0.04141(15) 0.0484(6) Uani 1 2 d S
N2 N 0.2566(10) 0.2500 0.1703(4) 0.0226(14) Uani 1 2 d S
C6 C 0.2137(10) 0.3739(6) 0.1216(3) 0.0305(13) Uani 1 1 d .
H6A H 0.2585 0.4554 0.1541 0.037 Uiso 1 1 calc R
H6B H 0.0651 0.3815 0.1068 0.037 Uiso 1 1 calc R
C7 C 0.3167(11) 0.3752(8) 0.0465(4) 0.0426(16) Uani 1 1 d .
H7A H 0.2758 0.4582 0.0147 0.051 Uiso 1 1 calc R
H7B H 0.4660 0.3772 0.0604 0.051 Uiso 1 1 calc R
Cl1 Cl -0.2093(4) 0.2500 0.20494(14) 0.0541(15) Uani 1 2 d S
N1 N -0.0441(10) 0.2500 0.3921(4) 0.0258(14) Uani 1 2 d S
N4 N 0.2563(12) 0.2500 -0.0005(4) 0.0397(19) Uani 1 2 d S
H4A H 0.3176 0.2500 -0.0465 0.048 Uiso 1 2 calc SR
H4B H 0.1178 0.2500 -0.0146 0.048 Uiso 1 2 calc SR
N3 N -0.4078(11) 0.2500 0.4697(4) 0.042(2) Uani 1 2 d S
H3A H -0.4991 0.2500 0.4242 0.051 Uiso 1 2 calc SR
H3B H -0.4799 0.2500 0.5129 0.051 Uiso 1 2 calc SR
C4 C -0.1661(10) 0.3739(7) 0.3992(4) 0.0416(17) Uani 1 1 d .
H4C H -0.2647 0.3831 0.3507 0.050 Uiso 1 1 calc R
H4D H -0.0754 0.4550 0.4021 0.050 Uiso 1 1 calc R
C5 C -0.2809(11) 0.3737(10) 0.4715(5) 0.060(2) Uani 1 1 d .
H5A H -0.1837 0.3748 0.5208 0.072 Uiso 1 1 calc R
H5B H -0.3672 0.4567 0.4711 0.072 Uiso 1 1 calc R
N11A N -0.236(6) 0.615(3) 0.243(2) 0.139(12) Uani 0.50 1 d P
N11B N -0.254(3) 0.618(2) 0.1879(14) 0.083(8) Uani 0.50 1 d P
C2A C -0.081(4) 0.682(2) 0.2538(16) 0.074(7) Uani 0.50 1 d P
C2B C -0.057(2) 0.6732(19) 0.2168(7) 0.030(4) Uani 0.50 1 d P
C1A C -0.4311(17) 0.6767(12) 0.2113(8) 0.027(3) Uani 0.50 1 d P
C1B C -0.404(3) 0.685(2) 0.1609(13) 0.077(6) Uani 0.50 1 d P
H2 H 0.373(12) 0.2500 0.186(4) 0.02(2) Uiso 1 2 d S
H1 H 0.050(13) 0.2500 0.428(5) 0.02(2) Uiso 1 2 d S

loop_
_atom_site_aniso_label
_atom_site_aniso_U_11
_atom_site_aniso_U_22
_atom_site_aniso_U_33
_atom_site_aniso_U_23
_atom_site_aniso_U_13
_atom_site_aniso_U_12
Fe1 0.0168(5) 0.0190(5) 0.0202(5) 0.000 0.0056(4) 0.000
Cl2 0.0281(10) 0.0510(13) 0.0216(9) 0.000 0.0097(8) 0.000
Cl3 0.0519(10) 0.0482(10) 0.0445(9) -0.0196(8) 0.0261(8) -0.0294(8)
Cl4 0.0558(15) 0.0570(16) 0.0323(12) 0.000 0.0051(11) 0.000
N2 0.021(3) 0.025(3) 0.023(3) 0.000 0.007(3) 0.000
C6 0.044(3) 0.022(3) 0.027(3) -0.001(2) 0.013(3) -0.004(3)
C7 0.052(4) 0.045(4) 0.034(3) 0.008(3) 0.018(3) -0.010(3)
Cl1 0.0173(11) 0.117(5) 0.0226(11) 0.000 0.0049(9) 0.000
N1 0.017(3) 0.041(4) 0.019(3) 0.000 0.002(3) 0.000
N4 0.041(4) 0.061(5) 0.019(3) 0.000 0.013(3) 0.000
N3 0.019(3) 0.089(7) 0.020(3) 0.000 0.006(3) 0.000
C4 0.038(3) 0.037(4) 0.055(4) -0.012(3) 0.029(3) 0.001(3)
C5 0.046(4) 0.083(6) 0.056(5) -0.032(5) 0.032(4) 0.000(4)
N11A 0.18(3) 0.049(14) 0.20(3) 0.04(2) 0.05(3) 0.033(17)
N11B 0.045(9) 0.056(12) 0.14(2) -0.063(14) -0.007(12) -0.006(8)
C2A 0.060(14) 0.054(11) 0.095(17) -0.025(14) -0.041(14) 0.024(10)
C2B 0.028(6) 0.053(9) 0.010(5) 0.000(6) 0.004(5) 0.015(6)
C1A 0.024(5) 0.026(6) 0.033(6) -0.004(5) 0.018(5) -0.016(5)
C1B 0.049(10) 0.084(14) 0.092(15) -0.039(12) -0.015(10) 0.011(9)

loop_
_atom_type_symbol
_atom_type_description
_atom_type_scat_dispersion_real
_atom_type_scat_dispersion_imag
_atom_type_scat_source
C C 0.0033 0.0016 'International Tables Vol C Tables 4.2.6.8 and 6.1.1.4'
H H 0.0000 0.0000 'International Tables Vol C Tables 4.2.6.8 and 6.1.1.4'
N N 0.0061 0.0033 'International Tables Vol C Tables 4.2.6.8 and 6.1.1.4'
Cl Cl 0.1484 0.1585 'International Tables Vol C Tables 4.2.6.8 and 6.1.1.4'
Fe Fe 0.3463 0.8444 'International Tables Vol C Tables 4.2.6.8 and 6.1.1.4'

loop_
_geom_angle_atom_site_label_1
_geom_angle_atom_site_label_2
_geom_angle_atom_site_label_3
_geom_angle
_geom_angle_site_symmetry_1
_geom_angle_site_symmetry_3
N1 Fe1 N2 178.9(3) . .
N1 Fe1 Cl1 89.72(19) . .
N2 Fe1 Cl1 89.2(2) . .
N1 Fe1 Cl3 89.76(12) . .
N2 Fe1 Cl3 90.88(12) . .
Cl1 Fe1 Cl3 126.54(6) . .
N1 Fe1 Cl3 89.76(11) . 4_565
N2 Fe1 Cl3 90.88(12) . 4_565
Cl1 Fe1 Cl3 126.54(6) . 4_565
Cl3 Fe1 Cl3 106.91(11) . 4_565
C6 N2 C6 110.4(6) 4_565 .
C6 N2 Fe1 113.5(3) 4_565 .
C6 N2 Fe1 113.5(3) . .
N2 C6 C7 113.6(5) . .
N4 C7 C6 108.8(5) . .
C4 N1 C4 110.8(7) 4_565 .
C4 N1 Fe1 112.4(4) 4_565 .
C4 N1 Fe1 112.4(4) . .
C7 N4 C7 110.4(7) . 4_565
C5 N3 C5 110.3(8) . 4_565
N1 C4 C5 113.7(7) . .
N3 C5 C4 109.1(6) . .
N11B N11A C2A 99(4) . .
N11B N11A C2B 72(3) . .
C2A N11A C2B 27.8(15) . .
N11B N11A C1A 68(3) . .
C2A N11A C1A 122(2) . .
C2B N11A C1A 117(2) . .
N11B N11A C1B 39(2) . .
C2A N11A C1B 111(2) . .
C2B N11A C1B 94.3(19) . .
C1A N11A C1B 29.5(9) . .
N11A N11B C1B 113(3) . .
N11A N11B C1A 75(3) . .
C1B N11B C1A 38.9(12) . .
N11A N11B C2B 70(3) . .
C1B N11B C2B 126(2) . .
C1A N11B C2B 120.2(14) . .
N11A N11B C2A 47(3) . .
C1B N11B C2A 121.3(18) . .
C1A N11B C2A 101.1(15) . .
C2B N11B C2A 24.3(10) . .
C2B C2A N11A 95(4) . .
C2B C2A C2A 97(3) . 4_575
N11A C2A C2A 122.5(17) . 4_575
C2B C2A C2B 72(4) . 4_575
N11A C2A C2B 123(2) . 4_575
C2A C2A C2B 25.2(10) 4_575 4_575
C2B C2A N11B 63(3) . .
N11A C2A N11B 34.0(19) . .
C2A C2A N11B 112.7(12) 4_575 .
C2B C2A N11B 99.9(18) 4_575 .
C2A C2B N11A 58(3) . .
C2A C2B N11B 93(3) . .
N11A C2B N11B 37.3(15) . .
C2A C2B C2B 83(3) . 4_575
N11A C2B C2B 113.4(13) . 4_575
N11B C2B C2B 112.0(12) . 4_575
C2A C2B C2A 58(3) . 4_575
N11A C2B C2A 96.1(16) . 4_575
N11B C2B C2A 110.0(17) . 4_575
C2B C2B C2A 25.2(10) 4_575 4_575
C1B C1A N11B 60.0(17) . .
C1B C1A C1A 84.9(17) . 4_575
N11B C1A C1A 114.2(10) . 4_575
C1B C1A N11A 97(2) . .
N11B C1A N11A 37.3(14) . .
C1A C1A N11A 114.2(13) 4_575 .
C1B C1A C1B 51(2) . 4_575
N11B C1A C1B 92.6(14) . 4_575
C1A C1A C1B 33.5(8) 4_575 4_575
N11A C1A C1B 112.6(15) . 4_575
C1A C1B N11B 81(2) . .
C1A C1B C1B 95.1(17) . 4_575
N11B C1B C1B 122.2(13) . 4_575
C1A C1B C1A 61.7(16) . 4_575
N11B C1B C1A 112.6(16) . 4_575
C1B C1B C1A 33.5(8) 4_575 4_575
C1A C1B N11A 54.0(18) . .
N11B C1B N11A 28.0(15) . .
C1B C1B N11A 112.2(12) 4_575 .
C1A C1B N11A 90.5(14) 4_575 .

loop_
_geom_bond_atom_site_label_1
_geom_bond_atom_site_label_2
_geom_bond_distance
_geom_bond_site_symmetry_2
Fe1 N1 2.222(6) .
Fe1 N2 2.233(6) .
Fe1 Cl1 2.343(3) .
Fe1 Cl3 2.3630(17) .
Fe1 Cl3 2.3630(17) 4_565
N2 C6 1.469(7) 4_565
N2 C6 1.469(7) .
C6 C7 1.513(8) .
C7 N4 1.484(8) .
N1 C4 1.465(7) 4_565
N1 C4 1.465(7) .
N4 C7 1.484(8) 4_565
N3 C5 1.468(9) .
N3 C5 1.468(9) 4_565
C4 C5 1.516(8) .
N11A N11B 0.92(4) .
N11A C2A 1.21(4) .
N11A C2B 1.43(4) .
N11A C1A 1.47(3) .
N11A C1B 1.80(4) .
N11B C1B 1.23(3) .
N11B C1A 1.41(2) .
N11B C2B 1.44(3) .
N11B C2A 1.63(3) .
C2A C2B 0.67(3) .
C2A C2A 1.33(5) 4_575
C2A C2B 1.56(2) 4_575
C2B C2B 1.49(4) 4_575
C2B C2A 1.56(2) 4_575
C1A C1B 0.89(2) .
C1A C1A 1.43(2) 4_575
C1A C1B 1.61(2) 4_575
C1B C1B 1.27(4) 4_575
C1B C1A 1.61(2) 4_575
